data_7219028
loop_
_publ_author_name
'Mandai, Toshihiko'
'Tsuzuki, Seiji'
'Ueno, Kazuhide'
'Dokko, Kaoru'
'Watanabe, Masayoshi'

_publ_section_title
;
 Pentaglyme-K salt binary mixtures: phase behavior, solvate structures,
 and physicochemical properties.
;
_journal_issue 4
_journal_name_full 'Physical chemistry chemical physics : PCCP'
_journal_page_first 2838
_journal_page_last 2849
_journal_paper_doi 10.1039/c4cp05017g
_journal_volume 17
_journal_year 2015
_chemical_formula_moiety 'C12 H24 F6 K O6 P'
_chemical_formula_sum 'C12 H24 F6 K O6 P'
_chemical_formula_weight 448.38
_space_group_IT_number 34
_symmetry_cell_setting orthorhombic
_symmetry_Int_Tables_number 34
_symmetry_space_group_name_Hall 'P 2 -2n'
_symmetry_space_group_name_H-M 'P n n 2'
_atom_sites_solution_hydrogens geom
_atom_sites_solution_primary direct
_atom_sites_solution_secondary difmap
_audit_update_record
;
2014-10-20 deposited with the CCDC.
2014-12-05 downloaded from the CCDC.
;
_cell_angle_alpha 90.0000
_cell_angle_beta 90.0000
_cell_angle_gamma 90.0000
_cell_formula_units_Z 2
_cell_length_a 7.840(3)
_cell_length_b 10.813(5)
_cell_length_c 11.426(5)
_cell_measurement_reflns_used 2015
_cell_measurement_temperature 173
_cell_measurement_theta_max 27.35
_cell_measurement_theta_min 3.15
_cell_volume 968.6(7)
_computing_cell_refinement CrystalClear
_computing_data_collection 'CrystalClear (Rigaku Inc., 2007)'
_computing_data_reduction CrystalClear
_computing_molecular_graphics 'CrystalStructure 4.0'
_computing_publication_material 'CrystalStructure 4.0 (Rigaku, 2010)'
_computing_structure_refinement 'SHELXL97 (Sheldrick, 2008)'
_computing_structure_solution 'SIR92 (Altomare, et al., 1994)'
_diffrn_ambient_temperature 173
_diffrn_detector_area_resol_mean 7.314
_diffrn_measured_fraction_theta_full 0.992
_diffrn_measured_fraction_theta_max 0.992
_diffrn_measurement_device_type 'Rigaku Mercury70'
_diffrn_measurement_method \w
_diffrn_radiation_type 'Mo K\a'
_diffrn_radiation_wavelength 0.71075
_diffrn_reflns_av_R_equivalents 0.0442
_diffrn_reflns_limit_h_max 6
_diffrn_reflns_limit_h_min -10
_diffrn_reflns_limit_k_max 13
_diffrn_reflns_limit_k_min -13
_diffrn_reflns_limit_l_max 14
_diffrn_reflns_limit_l_min -14
_diffrn_reflns_number 7086
_diffrn_reflns_theta_full 27.51
_diffrn_reflns_theta_max 27.51
_diffrn_standards_number 0
_exptl_absorpt_coefficient_mu 0.437
_exptl_absorpt_correction_T_max 0.966
_exptl_absorpt_correction_T_min 0.902
_exptl_absorpt_correction_type numerical
_exptl_absorpt_process_details 'NUMABS (Rigaku, 1999)'
_exptl_crystal_colour colorless
_exptl_crystal_density_diffrn 1.537
_exptl_crystal_density_method 'not measured'
_exptl_crystal_description prism
_exptl_crystal_F_000 464.00
_exptl_crystal_size_max 0.420
_exptl_crystal_size_mid 0.240
_exptl_crystal_size_min 0.080
_refine_diff_density_max 0.530
_refine_diff_density_min -0.350
_refine_ls_abs_structure_details 'Flack, H. D. (1983), Acta Cryst. A39, 876-881.  1031 Friedel Pairs'
_refine_ls_abs_structure_Flack 0.27(16)
_refine_ls_extinction_method none
_refine_ls_goodness_of_fit_ref 1.060
_refine_ls_hydrogen_treatment constr
_refine_ls_number_parameters 119
_refine_ls_number_reflns 2192
_refine_ls_number_restraints 1
_refine_ls_R_factor_gt 0.0540
_refine_ls_shift/su_max 0.001
_refine_ls_structure_factor_coef Fsqd
_refine_ls_weighting_details 'w = 1/[\s^2^(Fo^2^)+(0.0916P)^2^+0.0361P] where P=(Fo^2^+2Fc^2^)/3'
_refine_ls_weighting_scheme calc
_refine_ls_wR_factor_ref 0.1643
_reflns_number_gt 1548
_reflns_number_total 2192
_reflns_threshold_expression F^2^>2.0\s(F^2^)
_cod_data_source_file c4cp05017g2.cif
_cod_data_source_block watalab_262_130807d
_cod_depositor_comments 'Adding full bibliography for 7219026--7219029.cif.'
_cod_original_cell_volume 968.7(7)
_cod_database_code 7219028

loop_
_symmetry_equiv_pos_site_id
_symmetry_equiv_pos_as_xyz
1 +X,+Y,+Z
2 1/2-X,1/2+Y,1/2+Z
3 1/2+X,1/2-Y,1/2+Z
4 -X,-Y,+Z

loop_
_atom_site_label
_atom_site_type_symbol
_atom_site_fract_x
_atom_site_fract_y
_atom_site_fract_z
_atom_site_U_iso_or_equiv
_atom_site_adp_type
_atom_site_occupancy
_atom_site_symmetry_multiplicity
_atom_site_calc_flag
_atom_site_refinement_flags
K1 K 0.5000 0.5000 0.1982(2) 0.0411(3) Uani 1.0 2 d .
P1 P 0.0000 0.5000 0.1987(3) 0.0350(3) Uani 1.0 2 d .
F1 F 0.1479(6) 0.4895(5) 0.1064(5) 0.1028(18) Uani 1.0 4 d .
F2 F 0.1300(8) 0.4910(3) 0.3022(3) 0.0865(16) Uani 1.0 4 d .
F3 F 0.0143(3) 0.6458(2) 0.1977(7) 0.0832(9) Uani 1.0 4 d .
O1 O 0.4951(6) 0.3703(5) 0.4113(4) 0.0466(11) Uani 1.0 4 d .
O2 O 0.4137(3) 0.24963(16) 0.1976(5) 0.0461(6) Uani 1.0 4 d .
O3 O 0.4948(6) 0.3682(5) -0.0152(4) 0.0469(12) Uani 1.0 4 d .
C1 C 0.4516(10) 0.4435(9) 0.5075(5) 0.0624(17) Uani 1.0 4 d .
C2 C 0.4003(10) 0.2610(6) 0.4027(6) 0.064(2) Uani 1.0 4 d .
C3 C 0.4603(9) 0.1857(7) 0.2994(7) 0.0557(17) Uani 1.0 4 d .
C4 C 0.4521(10) 0.1862(7) 0.0911(8) 0.0617(18) Uani 1.0 4 d .
C5 C 0.3956(10) 0.2556(6) -0.0102(5) 0.0542(17) Uani 1.0 4 d .
C6 C 0.4425(12) 0.4412(8) -0.1122(6) 0.0677(18) Uani 1.0 4 d .
H1A H 0.4743 0.3972 0.5807 0.0749 Uiso 1.0 4 calc R
H1B H 0.3283 0.4630 0.5048 0.0749 Uiso 1.0 4 calc R
H2A H 0.2780 0.2813 0.3932 0.0766 Uiso 1.0 4 calc R
H2B H 0.4136 0.2122 0.4754 0.0766 Uiso 1.0 4 calc R
H3A H 0.5857 0.1750 0.3024 0.0669 Uiso 1.0 4 calc R
H3B H 0.4065 0.1029 0.3005 0.0669 Uiso 1.0 4 calc R
H4A H 0.3957 0.1043 0.0915 0.0741 Uiso 1.0 4 calc R
H4B H 0.5768 0.1727 0.0859 0.0741 Uiso 1.0 4 calc R
H5A H 0.4129 0.2065 -0.0823 0.0650 Uiso 1.0 4 calc R
H5B H 0.2727 0.2754 -0.0032 0.0650 Uiso 1.0 4 calc R
H6A H 0.3210 0.4646 -0.1043 0.0812 Uiso 1.0 4 calc R
H6B H 0.4572 0.3946 -0.1860 0.0812 Uiso 1.0 4 calc R

loop_
_atom_site_aniso_label
_atom_site_aniso_U_11
_atom_site_aniso_U_22
_atom_site_aniso_U_33
_atom_site_aniso_U_12
_atom_site_aniso_U_13
_atom_site_aniso_U_23
K1 0.0620(6) 0.0300(4) 0.0312(5) -0.0029(4) 0.0000 0.0000
P1 0.0345(6) 0.0370(6) 0.0334(6) 0.0053(4) 0.0000 0.0000
F1 0.050(2) 0.136(5) 0.122(4) 0.036(2) 0.037(3) 0.040(3)
F2 0.136(4) 0.071(3) 0.053(3) 0.0157(19) -0.054(3) 0.0032(14)
F3 0.131(3) 0.0432(11) 0.0752(17) -0.0008(10) -0.026(3) -0.010(3)
O1 0.040(3) 0.048(3) 0.052(3) -0.0040(15) 0.0032(14) 0.011(3)
O2 0.0457(12) 0.0333(9) 0.0592(13) 0.0046(8) -0.007(3) 0.006(3)
O3 0.048(3) 0.058(3) 0.034(2) 0.0006(16) -0.0045(14) -0.012(3)
C1 0.063(4) 0.094(5) 0.031(3) -0.011(4) 0.009(3) 0.019(4)
C2 0.057(5) 0.060(4) 0.075(5) -0.003(3) -0.007(4) 0.032(4)
C3 0.056(4) 0.030(3) 0.081(5) 0.004(3) 0.003(4) 0.010(3)
C4 0.064(4) 0.044(3) 0.077(5) -0.005(4) 0.014(4) -0.026(4)
C5 0.064(5) 0.051(3) 0.048(3) -0.014(3) -0.010(3) -0.024(3)
C6 0.082(5) 0.077(4) 0.044(4) 0.007(5) -0.000(4) 0.005(4)

loop_
_atom_type_symbol
_atom_type_description
_atom_type_scat_dispersion_real
_atom_type_scat_dispersion_imag
_atom_type_scat_source
C C 0.0033 0.0016
;
International Tables for Crystallography
(1992, Vol. C, Tables 4.2.6.8 and 6.1.1.4)
;
H H 0.0000 0.0000
;
International Tables for Crystallography
(1992, Vol. C, Table 6.1.1.4)
;
F F 0.0171 0.0103
;
International Tables for Crystallography
(1992, Vol. C, Tables 4.2.6.8 and 6.1.1.4)
;
K K 0.2009 0.2494
;
International Tables for Crystallography
(1992, Vol. C, Tables 4.2.6.8 and 6.1.1.4)
;
O O 0.0106 0.0060
;
International Tables for Crystallography
(1992, Vol. C, Tables 4.2.6.8 and 6.1.1.4)
;
P P 0.1023 0.0942
;
International Tables for Crystallography
(1992, Vol. C, Tables 4.2.6.8 and 6.1.1.4)
;

loop_
_geom_angle_atom_site_label_1
_geom_angle_atom_site_label_2
_geom_angle_atom_site_label_3
_geom_angle
_geom_angle_publ_flag
_geom_angle_site_symmetry_1
_geom_angle_site_symmetry_3
F1 K1 F1 138.43(17) yes . 4_665
F1 K1 O1 106.00(14) yes . .
F1 K1 O1 109.84(14) yes . 4_665
F1 K1 O2 74.65(11) yes . .
F1 K1 O2 105.25(11) yes . 4_665
F1 K1 O3 70.17(14) yes . .
F1 K1 O3 74.12(14) yes . 4_665
F1 K1 O1 109.84(14) yes 4_665 .
F1 K1 O1 106.00(14) yes 4_665 4_665
F1 K1 O2 105.25(11) yes 4_665 .
F1 K1 O2 74.65(11) yes 4_665 4_665
F1 K1 O3 74.12(14) yes 4_665 .
F1 K1 O3 70.17(14) yes 4_665 4_665
O1 K1 O1 59.90(16) yes . 4_665
O1 K1 O2 60.96(16) yes . .
O1 K1 O2 119.31(17) yes . 4_665
O1 K1 O3 119.74(15) yes . .
O1 K1 O3 179.64(15) yes . 4_665
O1 K1 O2 119.31(17) yes 4_665 .
O1 K1 O2 60.96(16) yes 4_665 4_665
O1 K1 O3 179.64(15) yes 4_665 .
O1 K1 O3 119.74(15) yes 4_665 4_665
O2 K1 O2 179.73(19) yes . 4_665
O2 K1 O3 60.33(16) yes . .
O2 K1 O3 119.40(17) yes . 4_665
O2 K1 O3 119.40(17) yes 4_665 .
O2 K1 O3 60.33(16) yes 4_665 4_665
O3 K1 O3 60.62(15) yes . 4_665
F1 P1 F1 95.7(4) yes . 4_565
F1 P1 F2 91.3(3) yes . .
F1 P1 F2 173.0(3) yes . 4_565
F1 P1 F3 90.9(3) yes . .
F1 P1 F3 88.6(3) yes . 4_565
F1 P1 F2 173.0(3) yes 4_565 .
F1 P1 F2 91.3(3) yes 4_565 4_565
F1 P1 F3 88.6(3) yes 4_565 .
F1 P1 F3 90.9(3) yes 4_565 4_565
F2 P1 F2 81.8(3) yes . 4_565
F2 P1 F3 91.2(3) yes . .
F2 P1 F3 89.4(3) yes . 4_565
F2 P1 F3 89.4(3) yes 4_565 .
F2 P1 F3 91.2(3) yes 4_565 4_565
F3 P1 F3 179.2(5) yes . 4_565
K1 F1 P1 116.6(3) yes . .
K1 O1 C1 113.7(5) yes . .
K1 O1 C2 111.6(4) yes . .
C1 O1 C2 113.8(6) yes . .
K1 O2 C3 114.4(4) yes . .
K1 O2 C4 114.6(4) yes . .
C3 O2 C4 114.5(5) yes . .
K1 O3 C5 113.5(4) yes . .
K1 O3 C6 113.4(5) yes . .
C5 O3 C6 110.1(6) yes . .
O1 C1 C1 110.6(6) yes . 4_665
O1 C2 C3 110.2(6) yes . .
O2 C3 C2 107.5(6) yes . .
O2 C4 C5 111.6(6) yes . .
O3 C5 C4 107.7(6) yes . .
O3 C6 C6 106.6(7) yes . 4_665
O1 C1 H1A 109.516 no . .
O1 C1 H1B 109.520 no . .
C1 C1 H1A 109.519 no 4_665 .
C1 C1 H1B 109.526 no 4_665 .
H1A C1 H1B 108.081 no . .
O1 C2 H2A 109.617 no . .
O1 C2 H2B 109.612 no . .
C3 C2 H2A 109.620 no . .
C3 C2 H2B 109.617 no . .
H2A C2 H2B 108.143 no . .
O2 C3 H3A 110.201 no . .
O2 C3 H3B 110.199 no . .
C2 C3 H3A 110.212 no . .
C2 C3 H3B 110.208 no . .
H3A C3 H3B 108.491 no . .
O2 C4 H4A 109.309 no . .
O2 C4 H4B 109.310 no . .
C5 C4 H4A 109.316 no . .
C5 C4 H4B 109.320 no . .
H4A C4 H4B 107.958 no . .
O3 C5 H5A 110.172 no . .
O3 C5 H5B 110.183 no . .
C4 C5 H5A 110.178 no . .
C4 C5 H5B 110.180 no . .
H5A C5 H5B 108.477 no . .
O3 C6 H6A 110.394 no . .
O3 C6 H6B 110.389 no . .
C6 C6 H6A 110.402 no 4_665 .
C6 C6 H6B 110.398 no 4_665 .
H6A C6 H6B 108.609 no . .

loop_
_geom_bond_atom_site_label_1
_geom_bond_atom_site_label_2
_geom_bond_distance
_geom_bond_publ_flag
_geom_bond_site_symmetry_2
K1 F1 2.955(5) yes .
K1 F1 2.955(5) yes 4_665
K1 O1 2.811(6) yes .
K1 O1 2.811(6) yes 4_665
K1 O2 2.791(2) yes .
K1 O2 2.791(2) yes 4_665
K1 O3 2.825(5) yes .
K1 O3 2.825(5) yes 4_665
P1 F1 1.571(6) yes .
P1 F1 1.571(6) yes 4_565
P1 F2 1.564(6) yes .
P1 F2 1.564(6) yes 4_565
P1 F3 1.580(3) yes .
P1 F3 1.580(3) yes 4_565
O1 C1 1.397(9) yes .
O1 C2 1.399(9) yes .
O2 C3 1.402(9) yes .
O2 C4 1.429(10) yes .
O3 C5 1.446(8) yes .
O3 C6 1.421(9) yes .
C1 C1 1.439(13) yes 4_665
C2 C3 1.509(10) yes .
C4 C5 1.448(10) yes .
C6 C6 1.558(13) yes 4_665
C1 H1A 0.990 no .
C1 H1B 0.990 no .
C2 H2A 0.990 no .
C2 H2B 0.990 no .
C3 H3A 0.990 no .
C3 H3B 0.990 no .
C4 H4A 0.990 no .
C4 H4B 0.990 no .
C5 H5A 0.990 no .
C5 H5B 0.990 no .
C6 H6A 0.990 no .
C6 H6B 0.990 no .

loop_
_geom_contact_atom_site_label_1
_geom_contact_atom_site_label_2
_geom_contact_distance
_geom_contact_publ_flag
_geom_contact_site_symmetry_2
K1 F2 3.137(6) no .
K1 F2 3.137(6) no 4_665
K1 C2 3.570(7) no 4_665
F1 C5 3.456(8) no .
F1 C6 3.442(10) no .
F2 O1 3.385(7) no .
F2 O1 3.528(7) no 4_665
F2 C1 3.483(9) no .
F2 C2 3.464(9) no .
F2 C5 3.582(7) no 2_555
F3 O2 3.541(4) no 4_565
O1 C5 3.537(9) no 3_555
O3 C2 3.597(9) no 3_554
P1 H2B 3.4974 no 2_554
P1 H2B 3.4974 no 3_454
P1 H5A 3.4223 no 2_555
P1 H5A 3.4223 no 3_455
F1 H2B 2.8759 no 2_554
F1 H2B 3.2205 no 3_454
F1 H5B 2.8081 no .
F1 H6A 2.7767 no .
F2 H1B 2.8052 no .
F2 H2A 2.7515 no .
F2 H4A 3.5320 no 2_555
F2 H5A 2.6992 no 2_555
F2 H5A 3.0326 no 3_455
F3 H1A 3.0316 no 2_554
F3 H2A 3.2959 no 4_565
F3 H2B 2.6996 no 2_554
F3 H5A 2.6595 no 2_555
F3 H5B 3.3257 no 4_565
F3 H6B 3.0086 no 2_555
O1 H1A 3.1815 no 4_665
O1 H1B 2.5116 no 4_665
O1 H3A 2.5520 no .
O1 H3B 3.2322 no .
O1 H5A 3.3796 no 3_555
O1 H5B 2.8585 no 3_555
O2 H2A 2.4988 no .
O2 H2B 3.2000 no .
O2 H5A 3.2323 no .
O2 H5B 2.5615 no .
O3 H2A 2.9386 no 3_554
O3 H2B 3.3977 no 3_554
O3 H4A 3.1991 no .
O3 H4B 2.4937 no .
O3 H6A 2.5281 no 4_665
O3 H6B 3.2451 no 4_665
C1 H2A 2.5758 no .
C1 H2B 2.5453 no .
C1 H4A 3.3706 no 2_555
C1 H4B 3.3186 no 3_455
C1 H5B 3.4575 no 3_555
C1 H6B 3.5409 no 1_556
C2 H1A 2.5770 no .
C2 H1B 2.5392 no .
C2 H4B 3.3659 no 3_455
C2 H5B 3.1361 no 3_555
C3 H3B 3.2904 no 4_655
C3 H4A 2.5830 no .
C3 H4B 2.6088 no .
C3 H5B 3.3563 no 3_555
C3 H6A 3.4343 no 2_545
C3 H6A 3.4416 no 3_555
C4 H1B 3.4110 no 2_544
C4 H1B 3.5034 no 3_554
C4 H2A 3.4296 no 3_554
C4 H3A 2.6343 no .
C4 H3B 2.5817 no .
C4 H4A 3.3607 no 4_655
C5 H2A 3.2197 no 3_554
C5 H3A 3.3247 no 3_454
C5 H6A 2.5696 no .
C5 H6B 2.5554 no .
C6 H1A 3.5502 no 1_554
C6 H2A 3.5649 no 3_554
C6 H3A 3.2188 no 3_454
C6 H3B 3.3972 no 2_554
C6 H5A 2.5718 no .
C6 H5B 2.5574 no .
H1A H1A 2.2588 no 4_665
H1A H1B 2.3310 no 4_665
H1A H2A 2.9205 no .
H1A H2B 2.3827 no .
H1A H4A 3.3065 no 3_555
H1A H4B 3.2076 no 3_455
H1A H5B 3.1425 no 3_555
H1A H6B 2.6688 no 1_556
H1A H6B 3.5299 no 4_666
H1B H1B 2.8092 no 4_665
H1B H2A 2.3749 no .
H1B H2B 2.8131 no .
H1B H4A 2.5306 no 2_555
H1B H4B 2.6264 no 3_455
H1B H5A 3.3908 no 2_555
H1B H5B 3.4709 no 2_555
H2A H3A 2.8667 no .
H2A H3B 2.4207 no .
H2A H4B 2.7536 no 3_455
H2A H5A 2.8790 no 3_455
H2A H6A 3.5118 no 2_545
H2A H6B 3.2806 no 3_455
H2B H3A 2.4274 no .
H2B H3B 2.3228 no .
H2B H4B 3.1805 no 3_455
H2B H5B 2.8296 no 3_555
H2B H6A 3.3736 no 2_545
H3A H3B 3.0055 no 4_655
H3A H4A 2.9336 no .
H3A H4B 2.4750 no .
H3A H5A 3.1561 no 3_555
H3A H5B 2.7158 no 3_555
H3A H6A 2.6111 no 3_555
H3A H6B 3.0111 no 3_555
H3B H3B 2.6645 no 4_655
H3B H4A 2.3891 no .
H3B H4B 2.8922 no .
H3B H6A 2.5695 no 2_545
H3B H6A 3.5036 no 3_555
H3B H6B 3.5263 no 3_455
H4A H4A 2.7862 no 4_655
H4A H4B 3.0035 no 4_655
H4A H5A 2.2766 no .
H4A H5B 2.3500 no .
H4B H5A 2.3402 no .
H4B H5B 2.8198 no .
H5A H6A 2.8933 no .
H5A H6B 2.3799 no .
H5B H6A 2.3797 no .
H5B H6B 2.8497 no .
H6A H6A 2.9099 no 4_665
H6A H6B 2.4937 no 4_665
H6B H6B 2.3767 no 4_665

loop_
_geom_torsion_atom_site_label_1
_geom_torsion_atom_site_label_2
_geom_torsion_atom_site_label_3
_geom_torsion_atom_site_label_4
_geom_torsion
_geom_torsion_publ_flag
_geom_torsion_site_symmetry_1
_geom_torsion_site_symmetry_3
_geom_torsion_site_symmetry_4
F1 K1 F1 P1 -173.41(19) no . 4_665 1_655
F1 K1 F1 P1 -173.41(19) no 4_665 . .
F1 K1 O1 C1 -87.5(3) no . . .
F1 K1 O1 C2 42.9(3) no . . .
O1 K1 F1 P1 37.8(3) no . . .
F1 K1 O1 C1 113.9(3) no . 4_665 4_665
F1 K1 O1 C2 -115.7(3) no . 4_665 4_665
O1 K1 F1 P1 -25.4(3) no 4_665 . .
F1 K1 O2 C3 -135.7(2) no . . .
F1 K1 O2 C4 89.1(2) no . . .
O2 K1 F1 P1 90.8(3) no . . .
F1 K1 O2 C3 87.4(3) no . 4_665 4_665
F1 K1 O2 C4 -47.7(2) no . 4_665 4_665
O2 K1 F1 P1 -89.5(3) no 4_665 . .
F1 K1 O3 C5 -63.4(3) no . . .
F1 K1 O3 C6 63.1(3) no . . .
O3 K1 F1 P1 154.2(3) no . . .
F1 K1 O3 C5 138.2(3) no . 4_665 4_665
F1 K1 O3 C6 -95.2(3) no . 4_665 4_665
O3 K1 F1 P1 -141.8(3) no 4_665 . .
F1 K1 O1 C1 113.9(3) no 4_665 . .
F1 K1 O1 C2 -115.7(3) no 4_665 . .
O1 K1 F1 P1 -25.4(3) no . 4_665 1_655
F1 K1 O1 C1 -87.5(3) no 4_665 4_665 4_665
F1 K1 O1 C2 42.9(3) no 4_665 4_665 4_665
O1 K1 F1 P1 37.8(3) no 4_665 4_665 1_655
F1 K1 O2 C3 87.4(3) no 4_665 . .
F1 K1 O2 C4 -47.7(2) no 4_665 . .
O2 K1 F1 P1 -89.5(3) no . 4_665 1_655
F1 K1 O2 C3 -135.7(2) no 4_665 4_665 4_665
F1 K1 O2 C4 89.1(2) no 4_665 4_665 4_665
O2 K1 F1 P1 90.8(3) no 4_665 4_665 1_655
F1 K1 O3 C5 138.2(3) no 4_665 . .
F1 K1 O3 C6 -95.2(3) no 4_665 . .
O3 K1 F1 P1 -141.8(3) no . 4_665 1_655
F1 K1 O3 C5 -63.4(3) no 4_665 4_665 4_665
F1 K1 O3 C6 63.1(3) no 4_665 4_665 4_665
O3 K1 F1 P1 154.2(3) no 4_665 4_665 1_655
O1 K1 O1 C1 16.5(2) no . 4_665 4_665
O1 K1 O1 C2 146.9(3) no . 4_665 4_665
O1 K1 O1 C1 16.5(2) no 4_665 . .
O1 K1 O1 C2 146.9(3) no 4_665 . .
O1 K1 O2 C3 -17.09(17) no . . .
O1 K1 O2 C4 -152.24(18) no . . .
O2 K1 O1 C1 -149.2(3) no . . .
O2 K1 O1 C2 -18.80(19) no . . .
O1 K1 O2 C3 -31.28(19) no . 4_665 4_665
O1 K1 O2 C4 -166.44(16) no . 4_665 4_665
O2 K1 O1 C1 30.8(3) no 4_665 . .
O2 K1 O1 C2 161.24(19) no 4_665 . .
O1 K1 O3 C5 34.1(3) no . . .
O1 K1 O3 C6 160.7(2) no . . .
O3 K1 O1 C1 -163.5(2) no . . .
O3 K1 O1 C2 -33.1(3) no . . .
O1 K1 O2 C3 -31.28(19) no 4_665 . .
O1 K1 O2 C4 -166.44(16) no 4_665 . .
O2 K1 O1 C1 30.8(3) no . 4_665 4_665
O2 K1 O1 C2 161.24(19) no . 4_665 4_665
O1 K1 O2 C3 -17.09(17) no 4_665 4_665 4_665
O1 K1 O2 C4 -152.24(18) no 4_665 4_665 4_665
O2 K1 O1 C1 -149.2(3) no 4_665 4_665 4_665
O2 K1 O1 C2 -18.80(19) no 4_665 4_665 4_665
O1 K1 O3 C5 34.1(3) no 4_665 4_665 4_665
O1 K1 O3 C6 160.7(2) no 4_665 4_665 4_665
O3 K1 O1 C1 -163.5(2) no 4_665 4_665 4_665
O3 K1 O1 C2 -33.1(3) no 4_665 4_665 4_665
O2 K1 O3 C5 19.8(2) no . . .
O2 K1 O3 C6 146.3(3) no . . .
O3 K1 O2 C3 148.65(19) no . . .
O3 K1 O2 C4 13.50(16) no . . .
O2 K1 O3 C5 -160.2(2) no . 4_665 4_665
O2 K1 O3 C6 -33.6(3) no . 4_665 4_665
O3 K1 O2 C3 162.97(17) no 4_665 . .
O3 K1 O2 C4 27.82(18) no 4_665 . .
O2 K1 O3 C5 -160.2(2) no 4_665 . .
O2 K1 O3 C6 -33.6(3) no 4_665 . .
O3 K1 O2 C3 162.97(17) no . 4_665 4_665
O3 K1 O2 C4 27.82(18) no . 4_665 4_665
O2 K1 O3 C5 19.8(2) no 4_665 4_665 4_665
O2 K1 O3 C6 146.3(3) no 4_665 4_665 4_665
O3 K1 O2 C3 148.65(19) no 4_665 4_665 4_665
O3 K1 O2 C4 13.50(16) no 4_665 4_665 4_665
O3 K1 O3 C5 -145.9(3) no . 4_665 4_665
O3 K1 O3 C6 -19.4(2) no . 4_665 4_665
O3 K1 O3 C5 -145.9(3) no 4_665 . .
O3 K1 O3 C6 -19.4(2) no 4_665 . .
F1 P1 F1 K1 171.7(3) no . 4_565 1_455
F1 P1 F1 K1 171.7(3) no 4_565 . .
F2 P1 F1 K1 -8.2(3) no . . .
F3 P1 F1 K1 83.0(3) no . . .
F3 P1 F1 K1 -97.6(3) no 4_565 . .
F2 P1 F1 K1 -8.2(3) no 4_565 4_565 1_455
F3 P1 F1 K1 -97.6(3) no . 4_565 1_455
F3 P1 F1 K1 83.0(3) no 4_565 4_565 1_455
K1 O1 C1 C1 -48.0(6) no . . 4_665
K1 O1 C2 C3 51.8(6) no . . .
C1 O1 C2 C3 -177.8(5) no . . .
C2 O1 C1 C1 -177.3(5) no . . 4_665
K1 O2 C3 C2 48.6(5) no . . .
K1 O2 C4 C5 -46.8(6) no . . .
C3 O2 C4 C5 178.1(5) no . . .
C4 O2 C3 C2 -176.2(5) no . . .
K1 O3 C5 C4 -50.7(5) no . . .
K1 O3 C6 C6 52.6(6) no . . 4_665
C5 O3 C6 C6 -179.0(5) no . . 4_665
C6 O3 C5 C4 -179.0(5) no . . .
O1 C1 C1 O1 65.5(8) no . 4_665 4_665
O1 C2 C3 O2 -68.8(7) no . . .
O2 C4 C5 O3 65.5(7) no . . .
O3 C6 C6 O3 -71.1(8) no . 4_665 4_665
